data_9004876
loop_
_publ_author_name
'Antao, S. M.'
'Hassan, I.'
'Parise, J. B.'

_publ_section_title
;
 Chromate aluminate sodalite, Ca8[Al12O24](CrO4)2: Phase transitions
 and high-temperature structural evolution of the cubic phase
 Sample: T = 869 C
;
_journal_name_full 'The Canadian Mineralogist'
_journal_page_first 1047
_journal_page_last 1056
_journal_paper_doi 10.2113/gscanmin.42.4.1047
_journal_volume 42
_journal_year 2004
_chemical_formula_structural Ca8[Al12O24](CrO4)2
_chemical_formula_sum 'Al6 Ca4 Cr O16'
_space_group_IT_number 217
_symmetry_space_group_name_Hall 'I -4 2 3'
_symmetry_space_group_name_H-M 'I -4 3 m'
_cell_angle_alpha 90
_cell_angle_beta 90
_cell_angle_gamma 90
_cell_formula_units_Z 2
_cell_length_a 9.24421
_cell_length_b 9.24421
_cell_length_c 9.24421
_cell_volume 789.968
_database_code_amcsd 0005970
_diffrn_ambient_temperature 1142.15
_exptl_crystal_density_diffrn 2.649
_cod_original_formula_sum 'Ca4 Al6 Cr O16'
_cod_database_code 9004876
_amcsd_formula_title Ca8[Al12O24](CrO4)2

loop_
_space_group_symop_operation_xyz
x,y,z
1/2+x,1/2+y,1/2+z
-z,x,-y
1/2-z,1/2+x,1/2-y
-y,z,-x
1/2-y,1/2+z,1/2-x
-x,y,-z
1/2-x,1/2+y,1/2-z
x,-z,-y
1/2+x,1/2-z,1/2-y
z,-y,-x
1/2+z,1/2-y,1/2-x
y,-x,-z
1/2+y,1/2-x,1/2-z
x,z,y
1/2+x,1/2+z,1/2+y
z,y,x
1/2+z,1/2+y,1/2+x
y,x,z
1/2+y,1/2+x,1/2+z
-z,-x,y
1/2-z,1/2-x,1/2+y
-y,-z,x
1/2-y,1/2-z,1/2+x
-x,-y,z
1/2-x,1/2-y,1/2+z
z,-x,-y
1/2+z,1/2-x,1/2-y
y,-z,-x
1/2+y,1/2-z,1/2-x
x,-y,-z
1/2+x,1/2-y,1/2-z
-x,z,-y
1/2-x,1/2+z,1/2-y
-z,y,-x
1/2-z,1/2+y,1/2-x
-y,x,-z
1/2-y,1/2+x,1/2-z
-x,-z,y
1/2-x,1/2-z,1/2+y
-z,-y,x
1/2-z,1/2-y,1/2+x
-y,-x,z
1/2-y,1/2-x,1/2+z
z,x,y
1/2+z,1/2+x,1/2+y
y,z,x
1/2+y,1/2+z,1/2+x

loop_
_atom_site_label
_atom_site_fract_x
_atom_site_fract_y
_atom_site_fract_z
_atom_site_occupancy
_atom_site_U_iso_or_equiv
_atom_site_type_symbol
_atom_site_attached_hydrogens
Ca 0.21770 0.21770 0.21770 1.00000 0.06570 Ca 0
Al 0.25000 0.50000 0.00000 1.00000 0.01320 Al 0
Cr 0.00000 0.00000 0.00000 1.00000 0.09060 Cr 0
O 0.15900 0.15900 0.45750 1.00000 0.05560 O 0
OCr 0.12570 0.12570 -0.03030 0.33333 0.09060 O 0

loop_
_cod_changelog_entry_id
_cod_changelog_entry_author
_cod_changelog_entry_date
_cod_changelog_entry_text
1
;cod-tools version 3.8.0
Id: cif_guess_AMCSD_atom_types 9581 2023-05-17 12:35:41Z saulius
;
2023-05-23T09:15:22+03:00
;Derived atom types and hydrogen counts
from atom names that follow the AMCSD naming convention
(Wat == water, O-H == hydroxyl).
;

loop_
_cod_related_entry_id
_cod_related_entry_database
_cod_related_entry_code
1 AMCSD 0005970
